data_9008108
loop_
_publ_author_name
'Takeuchi, Y.'
'Ghose, S.'
'Nowacki, W.'

_publ_section_title
;
 The crystal structure of hutchinsonite, (Tl,Pb)2As5S9
;
_journal_name_full 'Zeitschrift fur Kristallographie'
_journal_page_first 321
_journal_page_last 348
_journal_volume 121
_journal_year 1965
_chemical_compound_source 'Lengenbach, Binnatal, Valais, Switzerland'
_chemical_formula_sum 'As5 Pb S9 Tl'
_chemical_name_mineral Hutchinsonite
_space_group_IT_number 61
_symmetry_space_group_name_Hall '-P 2ac 2ab'
_symmetry_space_group_name_H-M 'P b c a'
_cell_angle_alpha 90
_cell_angle_beta 90
_cell_angle_gamma 90
_cell_length_a 10.81
_cell_length_b 35.36
_cell_length_c 8.16
_cell_formula_units_Z 8
_cell_volume 3119.091
_database_code_amcsd 0010621
_exptl_crystal_density_diffrn 4.578
_cod_original_formula_sum '(Pb Tl) As5 S9'
_cod_database_code 9008108

loop_
_space_group_symop_operation_xyz
x,y,z
x,1/2-y,1/2+z
-x,1/2+y,1/2-z
1/2-x,1/2+y,z
1/2+x,1/2-y,-z
1/2+x,y,1/2-z
1/2-x,-y,1/2+z
-x,-y,-z

loop_
_atom_site_label
_atom_site_fract_x
_atom_site_fract_y
_atom_site_fract_z
_atom_site_occupancy
_atom_site_U_iso_or_equiv
Pb1 0.35810 0.24690 0.10560 0.50000 0.02432
Tl1 0.35810 0.24690 0.10560 0.50000 0.02432
Pb2 0.33610 0.12230 0.63510 0.50000 0.03610
Tl2 0.33610 0.12230 0.63510 0.50000 0.03610
As1 0.10810 0.19480 0.70400 1.00000 0.02330
As2 0.09940 0.18480 0.12610 1.00000 0.02533
As3 0.43620 0.11530 0.13440 1.00000 0.02356
As4 0.13640 0.04800 0.21510 1.00000 0.02457
As5 0.38140 0.02880 0.95450 1.00000 0.02419
S1 0.39340 0.18990 0.36440 1.00000 0.02305
S2 0.40900 0.19060 0.86280 1.00000 0.02039
S3 0.11230 0.25400 0.37040 1.00000 0.01849
S4 0.12890 0.13770 0.32470 1.00000 0.02077
S5 0.11280 0.14660 0.89530 1.00000 0.01963
S6 0.38780 0.01510 0.68380 1.00000 0.02875
S7 0.19420 0.05730 0.95210 1.00000 0.03052
S8 0.43900 0.06720 0.32750 1.00000 0.02520
S9 0.00860 0.07990 0.58590 1.00000 0.02153

loop_
_cod_related_entry_id
_cod_related_entry_database
_cod_related_entry_code
1 AMCSD 0010621
